data_2210093
loop_
_publ_author_name
'He, Hong-Shan'

_publ_section_title Acetato[hydridotris(5-methyl-3-phenylpyrazol-1-yl-\k<i>N</i>^2^)borato]copper(II)
_journal_coeditor_code BI2040
_journal_issue 9
_journal_name_full 'Acta Crystallographica Section E'
_journal_page_first m2016
_journal_page_last m2017
_journal_paper_doi 10.1107/S1600536806029187
_journal_volume 62
_journal_year 2006
_chemical_formula_iupac '[Cu (C30 H28 B N6) (C2 H3 O2)]'
_chemical_formula_moiety 'C32 H31 B Cu N6 O2'
_chemical_formula_sum 'C32 H31 B Cu N6 O2'
_chemical_formula_weight 605.98
_chemical_name_systematic
;
Acetato[hydridotris(5-methyl-3-phenylpyrazoly)borato]copper(II)
;
_space_group_IT_number 2
_symmetry_cell_setting triclinic
_symmetry_space_group_name_Hall '-P 1'
_symmetry_space_group_name_H-M 'P -1'
_atom_sites_solution_hydrogens geom
_atom_sites_solution_primary direct
_atom_sites_solution_secondary difmap
_cell_angle_alpha 112.97(9)
_cell_angle_beta 97.09(7)
_cell_angle_gamma 92.12(10)
_cell_formula_units_Z 2
_cell_length_a 11.301(18)
_cell_length_b 12.035(8)
_cell_length_c 12.066(15)
_cell_measurement_reflns_used 10202
_cell_measurement_temperature 293(2)
_cell_measurement_theta_max 27.65
_cell_measurement_theta_min 1.82
_cell_volume 1493(3)
_computing_cell_refinement SMART
_computing_data_collection 'SMART (Bruker, 1998)'
_computing_data_reduction 'SAINT (Bruker, 1998)'
_computing_molecular_graphics 'ORTEP-3 for Windows (Farrugia, 1997)'
_computing_publication_material 'WinGX (Farrugia, 1999)'
_computing_structure_refinement 'SHELXL97 (Sheldrick, 1997)'
_computing_structure_solution 'SHELXS97 (Sheldrick, 1997)'
_diffrn_ambient_temperature 293(2)
_diffrn_measured_fraction_theta_full 0.989
_diffrn_measured_fraction_theta_max 0.989
_diffrn_measurement_device_type 'Bruker 1000 CCD'
_diffrn_measurement_method '\f and \w'
_diffrn_radiation_monochromator graphite
_diffrn_radiation_source 'fine-focus sealed tube'
_diffrn_radiation_type MoK\a
_diffrn_radiation_wavelength 0.71073
_diffrn_reflns_av_R_equivalents 0.0391
_diffrn_reflns_av_sigmaI/netI 0.0484
_diffrn_reflns_limit_h_max 14
_diffrn_reflns_limit_h_min -14
_diffrn_reflns_limit_k_max 14
_diffrn_reflns_limit_k_min -14
_diffrn_reflns_limit_l_max 15
_diffrn_reflns_limit_l_min -14
_diffrn_reflns_number 20842
_diffrn_reflns_theta_full 26.30
_diffrn_reflns_theta_max 26.30
_diffrn_reflns_theta_min 1.82
_diffrn_standards_number 0
_exptl_absorpt_coefficient_mu 0.771
_exptl_absorpt_correction_T_max 0.927
_exptl_absorpt_correction_T_min 0.924
_exptl_absorpt_correction_type multi-scan
_exptl_absorpt_process_details '(SADABS; Sheldrick, 1997)'
_exptl_crystal_colour green
_exptl_crystal_density_diffrn 1.348
_exptl_crystal_density_method 'not measured'
_exptl_crystal_description prism
_exptl_crystal_F_000 630
_exptl_crystal_size_max 0.10
_exptl_crystal_size_mid 0.10
_exptl_crystal_size_min 0.10
_refine_diff_density_max 0.737
_refine_diff_density_min -0.286
_refine_ls_extinction_method none
_refine_ls_goodness_of_fit_ref 1.012
_refine_ls_hydrogen_treatment mixed
_refine_ls_matrix_type full
_refine_ls_number_parameters 387
_refine_ls_number_reflns 5986
_refine_ls_number_restraints 0
_refine_ls_restrained_S_all 1.012
_refine_ls_R_factor_all 0.0860
_refine_ls_R_factor_gt 0.0442
_refine_ls_shift/su_max 0.000
_refine_ls_shift/su_mean 0.000
_refine_ls_structure_factor_coef Fsqd
_refine_ls_weighting_details 'calc w=1/[\s^2^(Fo^2^)+(0.0534P)^2^+0.9974P] where P=(Fo^2^+2Fc^2^)/3'
_refine_ls_weighting_scheme calc
_refine_ls_wR_factor_gt 0.1043
_refine_ls_wR_factor_ref 0.1253
_reflns_number_gt 3916
_reflns_number_total 5986
_reflns_threshold_expression I>2\s(I)
_cod_data_source_file bi2040.cif
_cod_data_source_block I
_cod_database_code 2210093
_cod_database_fobs_code 2210093

loop_
_symmetry_equiv_pos_as_xyz
'x, y, z'
'-x, -y, -z'

loop_
_atom_site_type_symbol
_atom_site_label
_atom_site_fract_x
_atom_site_fract_y
_atom_site_fract_z
_atom_site_U_iso_or_equiv
_atom_site_adp_type
_atom_site_calc_flag
_atom_site_refinement_flags
_atom_site_occupancy
H H1 -0.167(3) 0.856(2) 0.131(3) 0.047(8) Uiso d . 1
B B1 -0.0669(3) 0.8463(3) 0.1560(4) 0.0481(9) Uani d . 1
Cu Cu1 0.19466(3) 0.81570(3) 0.20931(4) 0.04725(15) Uani d . 1
N N1 0.0926(2) 0.7181(2) 0.0539(2) 0.0440(6) Uani d . 1
N N2 -0.0267(2) 0.7349(2) 0.0549(2) 0.0434(6) Uani d . 1
C C1 -0.2249(3) 0.6403(4) -0.0724(3) 0.0636(10) Uani d . 1
H H1A -0.2593 0.6427 -0.0028 0.095 Uiso calc R 1
H H1B -0.2535 0.5660 -0.1407 0.095 Uiso calc R 1
H H1C -0.2474 0.7077 -0.0915 0.095 Uiso calc R 1
C C2 -0.0915(3) 0.6475(3) -0.0449(3) 0.0471(8) Uani d . 1
C C3 -0.0128(3) 0.5742(3) -0.1114(3) 0.0512(8) Uani d . 1
H H3 -0.0322 0.5069 -0.1846 0.061 Uiso calc R 1
C C4 0.1008(3) 0.6202(3) -0.0481(3) 0.0429(7) Uani d . 1
C C5 0.2168(3) 0.5781(3) -0.0844(3) 0.0459(8) Uani d . 1
C C6 0.2212(4) 0.4598(3) -0.1655(3) 0.0647(10) Uani d . 1
H H6 0.1513 0.4076 -0.1954 0.078 Uiso calc R 1
C C7 0.3267(4) 0.4187(4) -0.2020(4) 0.0807(13) Uani d . 1
H H7 0.3279 0.3388 -0.2562 0.097 Uiso calc R 1
C C8 0.4299(4) 0.4932(4) -0.1602(4) 0.0845(13) Uani d . 1
H H8 0.5018 0.4629 -0.1824 0.101 Uiso calc R 1
C C9 0.4285(4) 0.6131(4) -0.0851(4) 0.0867(14) Uani d . 1
H H9 0.4983 0.6653 -0.0600 0.104 Uiso calc R 1
C C10 0.3216(3) 0.6553(4) -0.0474(4) 0.0700(11) Uani d . 1
H H10 0.3202 0.7364 0.0034 0.084 Uiso calc R 1
C C11 -0.1434(3) 1.0871(3) 0.1265(4) 0.0640(10) Uani d . 1
H H11A -0.1803 1.0189 0.0553 0.096 Uiso calc R 1
H H11B -0.1429 1.1587 0.1096 0.096 Uiso calc R 1
H H11C -0.1879 1.0979 0.1922 0.096 Uiso calc R 1
N N3 0.1324(2) 0.9656(2) 0.2006(2) 0.0445(6) Uani d . 1
N N4 0.0115(2) 0.9603(2) 0.1693(2) 0.0453(6) Uani d . 1
C C12 -0.0178(3) 1.0650(3) 0.1614(3) 0.0484(8) Uani d . 1
C C13 0.0859(3) 1.1384(3) 0.1885(3) 0.0510(8) Uani d . 1
H H13 0.0930 1.2168 0.1915 0.061 Uiso calc R 1
C C14 0.1788(3) 1.0741(3) 0.2110(3) 0.0461(8) Uani d . 1
C C15 0.3078(3) 1.1103(3) 0.2340(3) 0.0507(8) Uani d . 1
C C16 0.3515(4) 1.2287(3) 0.3048(4) 0.0676(10) Uani d . 1
H H16 0.2992 1.2844 0.3428 0.081 Uiso calc R 1
C C17 0.4712(4) 1.2660(4) 0.3202(5) 0.0899(14) Uani d . 1
H H17 0.4985 1.3466 0.3676 0.108 Uiso calc R 1
C C18 0.5494(4) 1.1867(5) 0.2673(5) 0.0959(15) Uani d . 1
H H18 0.6303 1.2124 0.2790 0.115 Uiso calc R 1
C C19 0.5090(4) 1.0688(4) 0.1967(5) 0.0910(14) Uani d . 1
H H19 0.5625 1.0140 0.1598 0.109 Uiso calc R 1
C C20 0.3890(3) 1.0306(4) 0.1801(4) 0.0730(11) Uani d . 1
H H20 0.3624 0.9500 0.1318 0.088 Uiso calc R 1
C C21 -0.2137(4) 0.9430(4) 0.3716(4) 0.0841(13) Uani d . 1
H H21A -0.1841 1.0202 0.3749 0.126 Uiso calc R 1
H H21B -0.2518 0.9548 0.4417 0.126 Uiso calc R 1
H H21C -0.2707 0.9029 0.2991 0.126 Uiso calc R 1
N N5 -0.0466(2) 0.8304(2) 0.2778(2) 0.0471(6) Uani d . 1
N N6 0.0449(2) 0.7669(2) 0.3017(2) 0.0483(6) Uani d . 1
C C22 -0.1119(3) 0.8669(3) 0.3702(3) 0.0585(9) Uani d . 1
C C23 -0.0652(3) 0.8234(3) 0.4532(3) 0.0659(10) Uani d . 1
H H23 -0.0921 0.8336 0.5261 0.079 Uiso calc R 1
C C24 0.0309(3) 0.7604(3) 0.4074(3) 0.0538(8) Uani d . 1
C C25 0.1049(4) 0.6876(3) 0.4573(3) 0.0588(9) Uani d . 1
C C26 0.0790(5) 0.6724(4) 0.5613(4) 0.0854(13) Uani d . 1
H H26 0.0177 0.7117 0.6012 0.103 Uiso calc R 1
C C27 0.1432(6) 0.6004(5) 0.6043(5) 0.1041(17) Uani d . 1
H H27 0.1252 0.5922 0.6741 0.125 Uiso calc R 1
C C28 0.2324(5) 0.5402(4) 0.5485(5) 0.0987(17) Uani d . 1
H H28 0.2748 0.4910 0.5791 0.118 Uiso calc R 1
C C29 0.2595(4) 0.5530(4) 0.4455(4) 0.0814(13) Uani d . 1
H H29 0.3204 0.5121 0.4060 0.098 Uiso calc R 1
C C30 0.1961(4) 0.6268(3) 0.4011(3) 0.0658(10) Uani d . 1
H H30 0.2154 0.6356 0.3321 0.079 Uiso calc R 1
O O1 0.3126(2) 0.8984(2) 0.3583(2) 0.0649(7) Uani d . 1
O O2 0.3365(2) 0.7219(2) 0.2305(3) 0.0734(7) Uani d . 1
C C31 0.4812(4) 0.8115(5) 0.4154(5) 0.1124(18) Uani d . 1
H H31A 0.5496 0.7995 0.3735 0.169 Uiso calc R 1
H H31B 0.4686 0.7465 0.4411 0.169 Uiso calc R 1
H H31C 0.4950 0.8871 0.4853 0.169 Uiso calc R 1
C C32 0.3749(3) 0.8139(4) 0.3333(3) 0.0620(10) Uani d . 1

loop_
_atom_site_aniso_label
_atom_site_aniso_U_11
_atom_site_aniso_U_22
_atom_site_aniso_U_33
_atom_site_aniso_U_12
_atom_site_aniso_U_13
_atom_site_aniso_U_23
B1 0.038(2) 0.048(2) 0.058(2) 0.0102(17) 0.0133(17) 0.0190(19)
Cu1 0.0437(2) 0.0472(2) 0.0493(2) 0.01354(18) 0.00652(17) 0.01688(19)
N1 0.0420(15) 0.0423(14) 0.0479(15) 0.0103(12) 0.0120(12) 0.0158(13)
N2 0.0386(14) 0.0430(14) 0.0471(15) 0.0048(12) 0.0075(12) 0.0158(12)
C1 0.049(2) 0.075(3) 0.064(2) -0.0023(18) 0.0028(17) 0.027(2)
C2 0.0453(19) 0.0508(19) 0.0489(19) 0.0000(16) 0.0047(15) 0.0248(16)
C3 0.057(2) 0.0478(19) 0.0442(19) 0.0002(17) 0.0063(16) 0.0148(16)
C4 0.0508(19) 0.0392(17) 0.0428(17) 0.0075(15) 0.0095(15) 0.0197(15)
C5 0.054(2) 0.0443(18) 0.0434(18) 0.0123(16) 0.0110(15) 0.0194(15)
C6 0.077(3) 0.044(2) 0.070(2) 0.0076(19) 0.025(2) 0.0156(18)
C7 0.090(3) 0.052(2) 0.095(3) 0.024(2) 0.045(3) 0.015(2)
C8 0.070(3) 0.084(3) 0.092(3) 0.039(3) 0.032(2) 0.020(3)
C9 0.054(2) 0.094(3) 0.089(3) 0.011(2) 0.019(2) 0.009(3)
C10 0.056(2) 0.064(2) 0.070(3) 0.012(2) 0.0107(19) 0.004(2)
C11 0.057(2) 0.062(2) 0.076(3) 0.0251(19) 0.0129(19) 0.029(2)
N3 0.0385(14) 0.0427(15) 0.0537(16) 0.0084(12) 0.0093(12) 0.0195(13)
N4 0.0380(14) 0.0431(14) 0.0565(16) 0.0121(12) 0.0104(12) 0.0200(13)
C12 0.052(2) 0.0445(18) 0.054(2) 0.0180(16) 0.0155(16) 0.0217(16)
C13 0.057(2) 0.0412(18) 0.061(2) 0.0127(17) 0.0169(17) 0.0242(16)
C14 0.052(2) 0.0368(17) 0.0499(19) 0.0066(15) 0.0137(15) 0.0154(15)
C15 0.050(2) 0.0440(19) 0.062(2) 0.0035(16) 0.0076(17) 0.0255(17)
C16 0.061(2) 0.050(2) 0.083(3) 0.0047(19) 0.002(2) 0.018(2)
C17 0.075(3) 0.066(3) 0.113(4) -0.010(2) -0.009(3) 0.027(3)
C18 0.055(3) 0.088(3) 0.140(5) -0.007(3) 0.007(3) 0.043(3)
C19 0.052(3) 0.085(3) 0.126(4) 0.007(2) 0.025(3) 0.028(3)
C20 0.057(2) 0.059(2) 0.094(3) 0.0039(19) 0.022(2) 0.018(2)
C21 0.073(3) 0.087(3) 0.088(3) 0.028(2) 0.041(2) 0.019(2)
N5 0.0437(15) 0.0423(14) 0.0532(16) 0.0059(12) 0.0180(13) 0.0135(13)
N6 0.0498(16) 0.0489(15) 0.0463(16) 0.0055(13) 0.0127(13) 0.0174(13)
C22 0.057(2) 0.053(2) 0.059(2) 0.0049(17) 0.0267(18) 0.0106(18)
C23 0.077(3) 0.070(2) 0.047(2) -0.001(2) 0.026(2) 0.0153(19)
C24 0.062(2) 0.0487(19) 0.0449(19) -0.0057(17) 0.0109(17) 0.0123(16)
C25 0.077(3) 0.0464(19) 0.045(2) -0.0092(19) -0.0001(18) 0.0132(16)
C26 0.119(4) 0.086(3) 0.054(2) 0.000(3) 0.008(2) 0.034(2)
C27 0.155(5) 0.095(4) 0.067(3) -0.013(4) -0.005(3) 0.047(3)
C28 0.134(5) 0.074(3) 0.087(4) -0.011(3) -0.033(3) 0.047(3)
C29 0.099(3) 0.057(2) 0.083(3) 0.001(2) -0.011(2) 0.029(2)
C30 0.085(3) 0.052(2) 0.056(2) -0.003(2) -0.002(2) 0.0218(18)
O1 0.0575(15) 0.0682(16) 0.0594(15) 0.0198(13) 0.0041(12) 0.0153(13)
O2 0.0780(18) 0.0728(17) 0.0715(18) 0.0317(15) 0.0175(15) 0.0268(15)
C31 0.075(3) 0.152(5) 0.114(4) 0.033(3) 0.001(3) 0.059(4)
C32 0.064(2) 0.074(3) 0.054(2) 0.015(2) 0.0149(19) 0.029(2)

loop_
_atom_type_symbol
_atom_type_description
_atom_type_scat_dispersion_real
_atom_type_scat_dispersion_imag
_atom_type_scat_source
C C 0.0033 0.0016 'International Tables Vol C Tables 4.2.6.8 and 6.1.1.4'
H H 0.0000 0.0000 'International Tables Vol C Tables 4.2.6.8 and 6.1.1.4'
Cu Cu 0.3201 1.2651 'International Tables Vol C Tables 4.2.6.8 and 6.1.1.4'
N N 0.0061 0.0033 'International Tables Vol C Tables 4.2.6.8 and 6.1.1.4'
O O 0.0106 0.0060 'International Tables Vol C Tables 4.2.6.8 and 6.1.1.4'
B B 0.0013 0.0007 'International Tables Vol C Tables 4.2.6.8 and 6.1.1.4'

loop_
_geom_angle_atom_site_label_1
_geom_angle_atom_site_label_2
_geom_angle_atom_site_label_3
_geom_angle
_geom_angle_publ_flag
N5 B1 N4 108.8(3) n
N5 B1 N2 109.2(3) n
N4 B1 N2 108.2(3) n
N5 B1 H1 110.0(14) n
N4 B1 H1 110.6(14) n
N2 B1 H1 110.0(14) n
N1 Cu1 O1 172.58(10) y
N1 Cu1 N3 89.56(14) y
O1 Cu1 N3 96.48(14) y
N1 Cu1 O2 108.62(14) y
O1 Cu1 O2 64.09(14) y
N3 Cu1 O2 149.51(12) y
N1 Cu1 N6 86.19(15) y
O1 Cu1 N6 97.22(15) y
N3 Cu1 N6 97.71(13) y
O2 Cu1 N6 107.48(14) y
C4 N1 N2 107.0(3) n
C4 N1 Cu1 137.6(2) n
N2 N1 Cu1 113.8(2) n
C2 N2 N1 109.3(3) n
C2 N2 B1 130.3(3) n
N1 N2 B1 120.2(3) n
C2 C1 H1A 109.5 n
C2 C1 H1B 109.5 n
H1A C1 H1B 109.5 n
C2 C1 H1C 109.5 n
H1A C1 H1C 109.5 n
H1B C1 H1C 109.5 n
N2 C2 C3 107.8(3) n
N2 C2 C1 123.1(3) n
C3 C2 C1 129.1(3) n
C2 C3 C4 106.6(3) n
C2 C3 H3 126.7 n
C4 C3 H3 126.7 n
N1 C4 C3 109.3(3) n
N1 C4 C5 122.7(3) n
C3 C4 C5 127.9(3) n
C6 C5 C10 117.8(3) n
C6 C5 C4 119.5(3) n
C10 C5 C4 122.5(3) n
C7 C6 C5 120.9(4) n
C7 C6 H6 119.6 n
C5 C6 H6 119.6 n
C8 C7 C6 120.8(4) n
C8 C7 H7 119.6 n
C6 C7 H7 119.6 n
C7 C8 C9 120.3(4) n
C7 C8 H8 119.9 n
C9 C8 H8 119.9 n
C8 C9 C10 119.2(4) n
C8 C9 H9 120.4 n
C10 C9 H9 120.4 n
C9 C10 C5 120.9(4) n
C9 C10 H10 119.6 n
C5 C10 H10 119.6 n
C12 C11 H11A 109.5 n
C12 C11 H11B 109.5 n
H11A C11 H11B 109.5 n
C12 C11 H11C 109.5 n
H11A C11 H11C 109.5 n
H11B C11 H11C 109.5 n
C14 N3 N4 107.1(3) n
C14 N3 Cu1 136.9(2) n
N4 N3 Cu1 115.9(2) n
C12 N4 N3 109.8(3) n
C12 N4 B1 131.5(3) n
N3 N4 B1 118.6(3) n
N4 C12 C13 107.3(3) n
N4 C12 C11 123.0(3) n
C13 C12 C11 129.7(3) n
C12 C13 C14 107.2(3) n
C12 C13 H13 126.4 n
C14 C13 H13 126.4 n
N3 C14 C13 108.6(3) n
N3 C14 C15 123.5(3) n
C13 C14 C15 127.8(3) n
C16 C15 C20 117.4(4) n
C16 C15 C14 120.4(3) n
C20 C15 C14 122.1(3) n
C17 C16 C15 121.1(4) n
C17 C16 H16 119.4 n
C15 C16 H16 119.4 n
C18 C17 C16 120.7(4) n
C18 C17 H17 119.6 n
C16 C17 H17 119.6 n
C17 C18 C19 119.6(4) n
C17 C18 H18 120.2 n
C19 C18 H18 120.2 n
C18 C19 C20 120.2(4) n
C18 C19 H19 119.9 n
C20 C19 H19 119.9 n
C19 C20 C15 121.0(4) n
C19 C20 H20 119.5 n
C15 C20 H20 119.5 n
C22 C21 H21A 109.5 n
C22 C21 H21B 109.5 n
H21A C21 H21B 109.5 n
C22 C21 H21C 109.5 n
H21A C21 H21C 109.5 n
H21B C21 H21C 109.5 n
C22 N5 N6 110.4(3) n
C22 N5 B1 128.9(3) n
N6 N5 B1 120.6(2) n
C24 N6 N5 105.6(3) n
C24 N6 Cu1 139.2(2) n
N5 N6 Cu1 102.5(2) n
N5 C22 C23 107.4(3) n
N5 C22 C21 122.1(4) n
C23 C22 C21 130.5(3) n
C22 C23 C24 106.4(3) n
C22 C23 H23 126.8 n
C24 C23 H23 126.8 n
N6 C24 C23 110.1(3) n
N6 C24 C25 121.8(3) n
C23 C24 C25 127.9(3) n
C30 C25 C26 117.6(4) n
C30 C25 C24 122.2(3) n
C26 C25 C24 120.1(4) n
C27 C26 C25 120.3(5) n
C27 C26 H26 119.8 n
C25 C26 H26 119.8 n
C28 C27 C26 121.9(5) n
C28 C27 H27 119.0 n
C26 C27 H27 119.0 n
C27 C28 C29 119.0(5) n
C27 C28 H28 120.5 n
C29 C28 H28 120.5 n
C28 C29 C30 119.9(5) n
C28 C29 H29 120.1 n
C30 C29 H29 120.1 n
C25 C30 C29 121.2(4) n
C25 C30 H30 119.4 n
C29 C30 H30 119.4 n
C32 O1 Cu1 93.2(3) n
C32 O2 Cu1 87.7(2) n
C32 C31 H31A 109.5 n
C32 C31 H31B 109.5 n
H31A C31 H31B 109.5 n
C32 C31 H31C 109.5 n
H31A C31 H31C 109.5 n
H31B C31 H31C 109.5 n
O1 C32 O2 115.1(4) n
O1 C32 C31 122.8(4) n
O2 C32 C31 122.0(4) n

loop_
_geom_bond_atom_site_label_1
_geom_bond_atom_site_label_2
_geom_bond_distance
_geom_bond_publ_flag
B1 N5 1.545(5) n
B1 N4 1.548(5) n
B1 N2 1.549(5) n
B1 H1 1.16(3) n
Cu1 O1 1.978(4) y
Cu1 O2 2.042(4) y
Cu1 N1 1.968(4) y
Cu1 N3 1.996(3) y
Cu1 N6 2.314(4) y
N1 C4 1.348(4) n
N1 N2 1.371(4) n
N2 C2 1.352(4) n
C1 C2 1.495(5) n
C1 H1A 0.960 n
C1 H1B 0.960 n
C1 H1C 0.960 n
C2 C3 1.376(5) n
C3 C4 1.383(5) n
C3 H3 0.930 n
C4 C5 1.477(5) n
C5 C6 1.385(5) n
C5 C10 1.390(5) n
C6 C7 1.366(6) n
C6 H6 0.930 n
C7 C8 1.357(6) n
C7 H7 0.930 n
C8 C9 1.374(6) n
C8 H8 0.930 n
C9 C10 1.387(5) n
C9 H9 0.930 n
C10 H10 0.930 n
C11 C12 1.494(5) n
C11 H11A 0.960 n
C11 H11B 0.960 n
C11 H11C 0.960 n
N3 C14 1.343(4) n
N3 N4 1.363(4) n
N4 C12 1.351(4) n
C12 C13 1.365(5) n
C13 C14 1.389(5) n
C13 H13 0.930 n
C14 C15 1.467(5) n
C15 C16 1.378(5) n
C15 C20 1.382(5) n
C16 C17 1.375(6) n
C16 H16 0.930 n
C17 C18 1.352(6) n
C17 H17 0.930 n
C18 C19 1.364(6) n
C18 H18 0.930 n
C19 C20 1.380(6) n
C19 H19 0.930 n
C20 H20 0.930 n
C21 C22 1.495(5) n
C21 H21A 0.960 n
C21 H21B 0.960 n
C21 H21C 0.960 n
N5 C22 1.350(4) n
N5 N6 1.376(4) n
N6 C24 1.336(4) n
C22 C23 1.363(5) n
C23 C24 1.393(5) n
C23 H23 0.930 n
C24 C25 1.474(5) n
C25 C30 1.378(5) n
C25 C26 1.400(5) n
C26 C27 1.360(7) n
C26 H26 0.930 n
C27 C28 1.356(7) n
C27 H27 0.930 n
C28 C29 1.379(7) n
C28 H28 0.930 n
C29 C30 1.383(5) n
C29 H29 0.930 n
C30 H30 0.930 n
O1 C32 1.219(4) n
O2 C32 1.309(5) n
C31 C32 1.469(6) n
C31 H31A 0.960 n
C31 H31B 0.960 n
C31 H31C 0.960 n

loop_
_geom_torsion_atom_site_label_1
_geom_torsion_atom_site_label_2
_geom_torsion_atom_site_label_3
_geom_torsion_atom_site_label_4
_geom_torsion
_geom_torsion_publ_flag
N3 Cu1 N1 C4 140.6(3) n
O2 Cu1 N1 C4 -14.5(3) n
N6 Cu1 N1 C4 -121.6(3) n
N3 Cu1 N1 N2 -56.5(2) n
O2 Cu1 N1 N2 148.42(19) n
N6 Cu1 N1 N2 41.2(2) n
C4 N1 N2 C2 0.6(3) n
Cu1 N1 N2 C2 -167.45(19) n
C4 N1 N2 B1 -175.5(3) n
Cu1 N1 N2 B1 16.4(3) n
N5 B1 N2 C2 113.8(3) n
N4 B1 N2 C2 -127.9(3) n
N5 B1 N2 N1 -71.0(3) n
N4 B1 N2 N1 47.3(4) n
N1 N2 C2 C3 -0.5(3) n
B1 N2 C2 C3 175.1(3) n
N1 N2 C2 C1 -179.2(3) n
B1 N2 C2 C1 -3.6(5) n
N2 C2 C3 C4 0.2(3) n
C1 C2 C3 C4 178.9(3) n
N2 N1 C4 C3 -0.4(3) n
Cu1 N1 C4 C3 163.2(2) n
N2 N1 C4 C5 176.3(3) n
Cu1 N1 C4 C5 -20.0(5) n
C2 C3 C4 N1 0.1(3) n
C2 C3 C4 C5 -176.4(3) n
N1 C4 C5 C6 159.7(3) n
C3 C4 C5 C6 -24.2(5) n
N1 C4 C5 C10 -25.2(5) n
C3 C4 C5 C10 150.9(4) n
C10 C5 C6 C7 3.8(6) n
C4 C5 C6 C7 179.1(3) n
C5 C6 C7 C8 -0.3(7) n
C6 C7 C8 C9 -3.4(8) n
C7 C8 C9 C10 3.5(7) n
C8 C9 C10 C5 0.0(7) n
C6 C5 C10 C9 -3.6(6) n
C4 C5 C10 C9 -178.8(4) n
N1 Cu1 N3 C14 -129.8(3) n
O1 Cu1 N3 C14 45.9(3) n
O2 Cu1 N3 C14 -1.8(4) n
N6 Cu1 N3 C14 144.1(3) n
N1 Cu1 N3 N4 45.3(2) n
O1 Cu1 N3 N4 -139.0(2) n
O2 Cu1 N3 N4 173.4(2) n
N6 Cu1 N3 N4 -40.8(2) n
C14 N3 N4 C12 -0.7(3) n
Cu1 N3 N4 C12 -177.2(2) n
C14 N3 N4 B1 -177.6(3) n
Cu1 N3 N4 B1 5.9(3) n
N5 B1 N4 C12 -117.9(4) n
N2 B1 N4 C12 123.5(3) n
N5 B1 N4 N3 58.2(3) n
N2 B1 N4 N3 -60.4(4) n
N3 N4 C12 C13 -0.2(4) n
B1 N4 C12 C13 176.1(3) n
N3 N4 C12 C11 178.9(3) n
B1 N4 C12 C11 -4.8(5) n
N4 C12 C13 C14 1.0(4) n
C11 C12 C13 C14 -178.0(3) n
N4 N3 C14 C13 1.3(3) n
Cu1 N3 C14 C13 176.7(2) n
N4 N3 C14 C15 -174.9(3) n
Cu1 N3 C14 C15 0.5(5) n
C12 C13 C14 N3 -1.5(4) n
C12 C13 C14 C15 174.5(3) n
N3 C14 C15 C16 -145.1(3) n
C13 C14 C15 C16 39.4(5) n
N3 C14 C15 C20 39.3(5) n
C13 C14 C15 C20 -136.2(4) n
C20 C15 C16 C17 0.4(6) n
C14 C15 C16 C17 -175.4(4) n
C15 C16 C17 C18 -0.8(7) n
C16 C17 C18 C19 0.8(8) n
C17 C18 C19 C20 -0.4(8) n
C18 C19 C20 C15 0.0(8) n
C16 C15 C20 C19 0.0(6) n
C14 C15 C20 C19 175.7(4) n
N4 B1 N5 C22 95.9(4) n
N2 B1 N5 C22 -146.1(3) n
N4 B1 N5 N6 -87.4(3) n
N2 B1 N5 N6 30.5(4) n
C22 N5 N6 C24 2.8(3) n
B1 N5 N6 C24 -174.4(3) n
C22 N5 N6 Cu1 -147.3(2) n
B1 N5 N6 Cu1 35.5(3) n
N1 Cu1 N6 C24 157.9(3) n
O1 Cu1 N6 C24 -15.5(3) n
N3 Cu1 N6 C24 -113.1(4) n
O2 Cu1 N6 C24 49.6(4) n
N1 Cu1 N6 N5 -69.3(2) n
O1 Cu1 N6 N5 117.3(2) n
N3 Cu1 N6 N5 19.70(19) n
O2 Cu1 N6 N5 -177.67(17) n
N6 N5 C22 C23 -2.1(4) n
B1 N5 C22 C23 174.9(3) n
N6 N5 C22 C21 177.0(3) n
B1 N5 C22 C21 -6.1(5) n
N5 C22 C23 C24 0.5(4) n
C21 C22 C23 C24 -178.5(4) n
N5 N6 C24 C23 -2.5(4) n
Cu1 N6 C24 C23 129.4(3) n
N5 N6 C24 C25 173.5(3) n
Cu1 N6 C24 C25 -54.6(5) n
C22 C23 C24 N6 1.3(4) n
C22 C23 C24 C25 -174.3(3) n
N6 C24 C25 C30 3.1(5) n
C23 C24 C25 C30 178.3(4) n
N6 C24 C25 C26 -173.0(3) n
C23 C24 C25 C26 2.2(6) n
C30 C25 C26 C27 0.4(6) n
C24 C25 C26 C27 176.7(4) n
C25 C26 C27 C28 -0.8(8) n
C26 C27 C28 C29 0.5(8) n
C27 C28 C29 C30 0.2(7) n
C26 C25 C30 C29 0.3(6) n
C24 C25 C30 C29 -175.9(3) n
C28 C29 C30 C25 -0.6(6) n
N3 Cu1 O1 C32 -155.9(2) n
O2 Cu1 O1 C32 -0.5(2) n
N6 Cu1 O1 C32 105.4(2) n
N1 Cu1 O2 C32 179.0(2) n
O1 Cu1 O2 C32 0.5(2) n
N3 Cu1 O2 C32 55.2(3) n
N6 Cu1 O2 C32 -89.1(2) n
Cu1 O1 C32 O2 0.8(3) n
Cu1 O1 C32 C31 -175.7(4) n
Cu1 O2 C32 O1 -0.8(3) n
Cu1 O2 C32 C31 175.7(4) n
